data_1567407
loop_
_publ_author_name
'Crace, Ethan'
'Su, Alexander'
'Karunadasa, Hemamala I.'

_publ_section_title
;
 Reliably obtaining white light from layered halide perovskites at room
 temperature
;
_journal_name_full 'Chemical Science'
_journal_paper_doi 10.1039/D2SC02381D
_journal_year 2022
_chemical_formula_moiety 'Br4 Pb, C9 H13 N3'
_chemical_formula_sum 'C9 H13 Br4 N3 Pb'
_chemical_formula_weight 690.05
_space_group_crystal_system monoclinic
_space_group_IT_number 15
_space_group_name_Hall '-C 2yc'
_space_group_name_H-M_alt 'C 1 2/c 1'
_atom_sites_solution_hydrogens geom
_atom_sites_solution_primary dual
_audit_creation_date 2021-03-31
_audit_creation_method
;
Olex2 1.3
(compiled 2020.11.12 svn.r5f609507 for OlexSys, GUI svn.r6272)
;
_audit_update_record
;
2022-04-27 deposited with the CCDC.	2022-08-01 downloaded from the CCDC.
;
_cell_angle_alpha 90
_cell_angle_beta 94.0590(10)
_cell_angle_gamma 90
_cell_formula_units_Z 8
_cell_length_a 12.0291(2)
_cell_length_b 31.1120(7)
_cell_length_c 8.7353(2)
_cell_measurement_reflns_used 9623
_cell_measurement_temperature 300
_cell_measurement_theta_max 27.58
_cell_measurement_theta_min 2.62
_cell_volume 3260.98(12)
_computing_cell_refinement 'SAINT V8.38A (Bruker, 2018)'
_computing_data_reduction 'SAINT V8.38A (Bruker, 2018)'
_computing_molecular_graphics 'Olex2 1.3 (Dolomanov et al., 2009)'
_computing_publication_material 'Olex2 1.3 (Dolomanov et al., 2009)'
_computing_structure_refinement 'XL  (Sheldrick, 2008)'
_computing_structure_solution 'SHELXT 2014/5 (Sheldrick, 2014)'
_diffrn_ambient_temperature 300.15
_diffrn_detector_area_resol_mean 7.3910
_diffrn_detector_type 'CMOS area detector'
_diffrn_measured_fraction_theta_full 0.999
_diffrn_measured_fraction_theta_max 0.999
_diffrn_measurement_device 'four-circle diffractometer'
_diffrn_measurement_device_type 'D8 Venture'
_diffrn_measurement_method '\w and \f scans'
_diffrn_radiation_type MoK\a
_diffrn_radiation_wavelength 0.71073
_diffrn_reflns_av_R_equivalents 0.0588
_diffrn_reflns_av_unetI/netI 0.0270
_diffrn_reflns_Laue_measured_fraction_full 0.999
_diffrn_reflns_Laue_measured_fraction_max 0.999
_diffrn_reflns_limit_h_max 14
_diffrn_reflns_limit_h_min -15
_diffrn_reflns_limit_k_max 38
_diffrn_reflns_limit_k_min -38
_diffrn_reflns_limit_l_max 10
_diffrn_reflns_limit_l_min -10
_diffrn_reflns_number 38217
_diffrn_reflns_point_group_measured_fraction_full 0.999
_diffrn_reflns_point_group_measured_fraction_max 0.999
_diffrn_reflns_theta_full 25.242
_diffrn_reflns_theta_max 26.372
_diffrn_reflns_theta_min 1.819
_exptl_absorpt_coefficient_mu 20.134
_exptl_absorpt_correction_T_max 0.4306
_exptl_absorpt_correction_T_min 0.2524
_exptl_absorpt_correction_type multi-scan
_exptl_absorpt_process_details
;
 'SADABS-2016/2 (Bruker,2016/2) was used for absorption correction. 
  wR2(int) was 0.1344 before and 0.0717 after correction. 
  The Ratio of minimum to maximum transmission is 0.5862. 
  The \l/2 correction factor is Not present.'
;
_exptl_crystal_colour 'clear colourless'
_exptl_crystal_colour_lustre clear
_exptl_crystal_colour_primary colourless
_exptl_crystal_density_diffrn 2.811
_exptl_crystal_description plate
_exptl_crystal_F_000 2480
_exptl_crystal_preparation
;
 'Crystals were prepared by dissolving the precursors in concentrated HBr
  at 100C and cooling the solution to room temperature at 2C/hr.'
;
_exptl_crystal_recrystallization_method
"'Large colorless rectangular plates appear after cooling.   Small needles also appear after a few days.   These needles are not always observed and are a non-perovskite phase.'"
_exptl_crystal_size_max 0.165
_exptl_crystal_size_mid 0.065
_exptl_crystal_size_min 0.015
_refine_diff_density_max 1.463
_refine_diff_density_min -1.474
_refine_diff_density_rms 0.129
_refine_ls_extinction_method none
_refine_ls_goodness_of_fit_ref 1.022
_refine_ls_hydrogen_treatment constr
_refine_ls_matrix_type full
_refine_ls_number_parameters 204
_refine_ls_number_reflns 3331
_refine_ls_number_restraints 218
_refine_ls_restrained_S_all 0.995
_refine_ls_R_factor_all 0.0380
_refine_ls_R_factor_gt 0.0296
_refine_ls_shift/su_max 0.000
_refine_ls_shift/su_mean 0.000
_refine_ls_structure_factor_coef Fsqd
_refine_ls_weighting_details 'w=1/[\s^2^(Fo^2^)+(0.0273P)^2^+26.6161P] where P=(Fo^2^+2Fc^2^)/3'
_refine_ls_weighting_scheme calc
_refine_ls_wR_factor_gt 0.0684
_refine_ls_wR_factor_ref 0.0730
_reflns_Friedel_coverage 0.000
_reflns_number_gt 2823
_reflns_number_total 3331
_reflns_threshold_expression 'I > 2\s(I)'
_cod_data_source_file d2sc02381d2.cif
_cod_data_source_block sad_a
_cod_database_code 1567407
_shelx_shelxl_version_number 2018/3
_shelx_space_group_comment
;
The symmetry employed for this shelxl refinement is uniquely defined
by the following loop, which should always be used as a source of
symmetry information in preference to the above space-group names.
They are only intended as comments.
;
_olex2_refinement_description
;
1. Restrained distances
 C8-C9 \\sim C8-C10
 with sigma of 0.02
 C8-C10 \\sim C8-C11
 with sigma of 0.02
 C8-C11 \\sim C8-C9
 with sigma of 0.02
 N3-C9 \\sim N4-C10
 with sigma of 0.02
 N3-C9 \\sim N5-C11
 with sigma of 0.02
 N5-C11 \\sim N4-C10
 with sigma of 0.02
2. Rigid bond restraints
 N1, N2, C7, C3, C6, C2, C5, C4, C1, C8, N3, C9, N4, C10, N5, C11
 with sigma for 1-2 distances of 0.01 and sigma for 1-3 distances of 0.01
3. Uiso/Uaniso restraints and constraints
N1 \\sim N2 \\sim C7 \\sim C3 \\sim C6 \\sim C2 \\sim C5 \\sim C4 \\sim C1
\\sim C8 \\sim N3 \\sim C9 \\sim N4 \\sim C10 \\sim N5 \\sim C11: within 2A
with sigma of 0.04 and sigma for terminal atoms of 0.08 within 2A
4. Others
 Sof(Br2)=1-FVAR(1)
 Sof(Br3)=FVAR(1)
 Fixed Sof: H8AA(0.3333) H8AB(0.3333) H8BC(0.3333) H8BD(0.3333) H8CE(0.3333)
 H8CF(0.3333) N3(0.3333) H3A(0.3333) H3B(0.3333) H3C(0.3333) C9(0.3333)
 H9A(0.3333) H9B(0.3333) N4(0.3333) H4A(0.3333) H4B(0.3333) H4C(0.3333)
 C10(0.3333) H10A(0.3333) H10B(0.3333) N5(0.3333) H5A(0.3333) H5B(0.3333)
 H5C(0.3333) C11(0.3333) H11A(0.3333) H11B(0.3333)
5.a Secondary CH2 refined with riding coordinates:
 C8(H8AA,H8AB), C8(H8BC,H8BD), C8(H8CE,H8CF), C9(H9A,H9B), C10(H10A,H10B),
 C11(H11A,H11B)
5.b Aromatic/amide H refined with riding coordinates:
 N1(H1), N2(H2), C3(H3), C2(H2A), C5(H5), C4(H4)
5.c Idealised Me refined as rotating group:
 N3(H3A,H3B,H3C), N4(H4A,H4B,H4C), N5(H5A,H5B,H5C)
;
_olex2_submission_special_instructions 'No special instructions were received'

loop_
_space_group_symop_operation_xyz
'x, y, z'
'-x, y, -z+1/2'
'x+1/2, y+1/2, z'
'-x+1/2, y+1/2, -z+1/2'
'-x, -y, -z'
'x, -y, z-1/2'
'-x+1/2, -y+1/2, -z'
'x+1/2, -y+1/2, z-1/2'

loop_
_atom_site_label
_atom_site_type_symbol
_atom_site_fract_x
_atom_site_fract_y
_atom_site_fract_z
_atom_site_U_iso_or_equiv
_atom_site_adp_type
_atom_site_occupancy
_atom_site_site_symmetry_order
_atom_site_calc_flag
_atom_site_refinement_flags_posn
_atom_site_refinement_flags_adp
_atom_site_refinement_flags_occupancy
_atom_site_disorder_assembly
_atom_site_disorder_group
Pb1 Pb 0.500000 0.32845(2) 0.250000 0.04008(10) Uani 1 2 d S T P . .
Pb2 Pb 0.000000 0.31593(2) 0.250000 0.04356(11) Uani 1 2 d S T P . .
Br4 Br 0.00493(8) 0.37634(3) 0.50188(10) 0.0769(3) Uani 1 1 d . . . . .
Br5 Br 0.01642(11) 0.24426(3) 0.00468(11) 0.0992(4) Uani 1 1 d . . . . .
Br1 Br 0.53870(7) 0.39265(3) 0.47870(10) 0.0727(2) Uani 1 1 d . . . . .
Br3 Br 0.25253(14) 0.3040(3) 0.2886(5) 0.0649(13) Uani 0.518(14) 1 d . . P A 1
Br2 Br 0.25033(15) 0.3269(3) 0.2615(4) 0.0585(13) Uani 0.482(14) 1 d . . P A 2
N1 N 0.8054(6) 0.4135(2) 0.7007(8) 0.0689(17) Uani 1 1 d . U . . .
H1 H 0.852620 0.399215 0.651518 0.083 Uiso 1 1 calc R U . . .
N2 N 0.6693(6) 0.4274(2) 0.8362(8) 0.0690(17) Uani 1 1 d . U . . .
H2 H 0.613403 0.423807 0.891047 0.083 Uiso 1 1 calc R U . . .
C7 C 0.7282(7) 0.3963(3) 0.7806(9) 0.0654(18) Uani 1 1 d . U . . .
C3 C 0.8292(10) 0.5320(3) 0.6801(13) 0.098(3) Uani 1 1 d . U . . .
H3 H 0.869494 0.554880 0.643863 0.118 Uiso 1 1 calc R U . . .
C6 C 0.7107(7) 0.4671(3) 0.7931(9) 0.0628(17) Uani 1 1 d . U . . .
C2 C 0.8620(8) 0.4906(3) 0.6480(11) 0.084(2) Uani 1 1 d . U . . .
H2A H 0.922358 0.484906 0.590261 0.100 Uiso 1 1 calc R U . . .
C5 C 0.6772(8) 0.5085(3) 0.8228(12) 0.087(3) Uani 1 1 d . U . . .
H5 H 0.616324 0.514333 0.879439 0.105 Uiso 1 1 calc R U . . .
C4 C 0.7397(10) 0.5405(4) 0.7631(13) 0.103(3) Uani 1 1 d . U . . .
H4 H 0.720503 0.568949 0.779752 0.124 Uiso 1 1 calc R U . . .
C1 C 0.8000(6) 0.4586(3) 0.7067(9) 0.0622(17) Uani 1 1 d . U . . .
C8 C 0.7058(9) 0.3496(3) 0.8063(12) 0.092(3) Uani 1 1 d D U . . .
H8AA H 0.716898 0.342896 0.914731 0.110 Uiso 0.3333 1 calc R U P B 1
H8AB H 0.629326 0.342852 0.772196 0.110 Uiso 0.3333 1 calc R U P B 1
H8BC H 0.690241 0.346639 0.913218 0.110 Uiso 0.3333 1 calc R U P C 2
H8BD H 0.637160 0.342823 0.746211 0.110 Uiso 0.3333 1 calc R U P C 2
H8CE H 0.738536 0.341631 0.906959 0.110 Uiso 0.3333 1 calc R U P D 3
H8CF H 0.625916 0.345475 0.806661 0.110 Uiso 0.3333 1 calc R U P D 3
N3 N 0.7571(17) 0.2789(6) 0.769(2) 0.078(6) Uani 0.3333 1 d D U P E 1
H3A H 0.787708 0.259901 0.708655 0.094 Uiso 0.3333 1 calc R U P E 1
H3B H 0.683572 0.275210 0.763680 0.094 Uiso 0.3333 1 calc R U P E 1
H3C H 0.784424 0.275052 0.865654 0.094 Uiso 0.3333 1 calc R U P E 1
C9 C 0.784(3) 0.3238(8) 0.718(4) 0.069(8) Uani 0.3333 1 d D U P E 1
H9A H 0.860778 0.331298 0.745528 0.083 Uiso 0.3333 1 calc R U P E 1
H9B H 0.768166 0.327318 0.608219 0.083 Uiso 0.3333 1 calc R U P E 1
N4 N 0.764(2) 0.3066(9) 0.607(3) 0.095(7) Uani 0.3333 1 d D U P E 2
H4A H 0.725279 0.328382 0.563438 0.114 Uiso 0.3333 1 calc R U P E 2
H4B H 0.724156 0.282483 0.594220 0.114 Uiso 0.3333 1 calc R U P E 2
H4C H 0.827791 0.303678 0.562868 0.114 Uiso 0.3333 1 calc R U P E 2
C10 C 0.787(3) 0.3153(11) 0.774(3) 0.084(7) Uani 0.3333 1 d D U P E 2
H10A H 0.774410 0.289749 0.834696 0.101 Uiso 0.3333 1 calc R U P E 2
H10B H 0.862805 0.325003 0.796507 0.101 Uiso 0.3333 1 calc R U P E 2
N5 N 0.8568(16) 0.3006(6) 0.755(2) 0.069(5) Uani 0.3333 1 d D U P E 3
H5A H 0.897690 0.293069 0.678208 0.083 Uiso 0.3333 1 calc R U P E 3
H5B H 0.842278 0.277494 0.809960 0.083 Uiso 0.3333 1 calc R U P E 3
H5C H 0.894243 0.319690 0.814508 0.083 Uiso 0.3333 1 calc R U P E 3
C11 C 0.749(3) 0.3203(11) 0.691(3) 0.063(6) Uani 0.3333 1 d D U P E 3
H11A H 0.761906 0.336112 0.597961 0.076 Uiso 0.3333 1 calc R U P E 3
H11B H 0.695392 0.297791 0.664985 0.076 Uiso 0.3333 1 calc R U P E 3

loop_
_atom_site_aniso_label
_atom_site_aniso_U_11
_atom_site_aniso_U_22
_atom_site_aniso_U_33
_atom_site_aniso_U_23
_atom_site_aniso_U_13
_atom_site_aniso_U_12
Pb1 0.02767(16) 0.03700(18) 0.0562(2) 0.000 0.00771(13) 0.000
Pb2 0.02726(16) 0.0609(2) 0.04283(19) 0.000 0.00458(13) 0.000
Br4 0.0931(6) 0.0769(5) 0.0634(5) -0.0162(4) 0.0240(4) 0.0149(5)
Br5 0.1618(11) 0.0558(5) 0.0794(6) -0.0201(4) 0.0030(6) 0.0213(6)
Br1 0.0799(5) 0.0681(5) 0.0699(5) -0.0193(4) 0.0048(4) -0.0177(4)
Br3 0.0293(7) 0.067(3) 0.0988(15) -0.0201(17) 0.0051(7) 0.0008(9)
Br2 0.0270(7) 0.056(3) 0.0928(14) -0.0156(14) 0.0079(7) -0.0007(8)
N1 0.064(4) 0.068(4) 0.076(4) 0.003(3) 0.018(3) 0.028(3)
N2 0.063(4) 0.078(4) 0.068(4) -0.012(3) 0.014(3) 0.011(3)
C7 0.064(5) 0.068(4) 0.065(5) 0.003(4) 0.011(4) 0.013(3)
C3 0.110(7) 0.080(5) 0.103(8) 0.013(6) -0.014(5) -0.009(5)
C6 0.064(4) 0.069(4) 0.055(4) -0.012(3) -0.006(3) 0.013(3)
C2 0.074(5) 0.089(5) 0.087(6) 0.013(5) 0.004(4) 0.002(4)
C5 0.087(6) 0.076(5) 0.098(7) -0.031(5) 0.005(5) 0.022(4)
C4 0.125(9) 0.069(5) 0.112(9) -0.021(5) -0.014(6) 0.009(5)
C1 0.053(4) 0.067(4) 0.065(5) -0.003(4) -0.003(3) 0.014(3)
C8 0.098(7) 0.078(5) 0.104(7) 0.019(5) 0.041(6) 0.022(5)
N3 0.085(14) 0.039(8) 0.102(16) 0.002(9) -0.047(12) -0.012(8)
C9 0.089(17) 0.054(9) 0.064(16) 0.010(11) 0.007(13) 0.011(11)
N4 0.067(13) 0.108(17) 0.107(15) -0.031(13) -0.021(12) -0.002(12)
C10 0.090(15) 0.073(11) 0.087(14) 0.008(14) -0.011(15) 0.018(11)
N5 0.068(11) 0.057(11) 0.079(13) -0.011(10) -0.015(10) 0.006(8)
C11 0.076(14) 0.061(10) 0.051(13) 0.017(9) -0.007(11) 0.012(11)

loop_
_atom_type_symbol
_atom_type_description
_atom_type_scat_dispersion_real
_atom_type_scat_dispersion_imag
_atom_type_scat_source
C C 0.0033 0.0016 'International Tables Vol C Tables 4.2.6.8 and 6.1.1.4'
H H 0.0000 0.0000 'International Tables Vol C Tables 4.2.6.8 and 6.1.1.4'
Br Br -0.2901 2.4595 'International Tables Vol C Tables 4.2.6.8 and 6.1.1.4'
N N 0.0061 0.0033 'International Tables Vol C Tables 4.2.6.8 and 6.1.1.4'
Pb Pb -3.3944 10.1111 'International Tables Vol C Tables 4.2.6.8 and 6.1.1.4'

loop_
_geom_angle_atom_site_label_1
_geom_angle_atom_site_label_2
_geom_angle_atom_site_label_3
_geom_angle
_geom_angle_site_symmetry_1
_geom_angle_site_symmetry_3
_geom_angle_publ_flag
Br5 Pb1 Br5 88.91(4) 7 8_556 ?
Br1 Pb1 Br5 174.15(3) . 7 ?
Br1 Pb1 Br5 90.53(3) 2_655 7 ?
Br1 Pb1 Br5 174.15(3) 2_655 8_556 ?
Br1 Pb1 Br5 90.53(3) . 8_556 ?
Br1 Pb1 Br1 90.61(4) 2_655 . ?
Br1 Pb1 Br3 101.87(8) . . ?
Br1 Pb1 Br3 97.90(16) . 2_655 ?
Br1 Pb1 Br3 101.87(8) 2_655 2_655 ?
Br1 Pb1 Br3 97.90(16) 2_655 . ?
Br1 Pb1 Br2 95.86(9) . . ?
Br1 Pb1 Br2 85.46(16) 2_655 . ?
Br1 Pb1 Br2 95.86(9) 2_655 2_655 ?
Br1 Pb1 Br2 85.46(16) . 2_655 ?
Br3 Pb1 Br5 83.65(9) 2_655 8_556 ?
Br3 Pb1 Br5 83.65(9) . 7 ?
Br3 Pb1 Br5 76.25(16) . 8_556 ?
Br3 Pb1 Br5 76.25(16) 2_655 7 ?
Br3 Pb1 Br3 151.8(3) 2_655 . ?
Br2 Pb1 Br2 178.1(3) . 2_655 ?
Br4 Pb2 Br4 98.90(4) . 2 ?
Br4 Pb2 Br5 86.59(3) 2 . ?
Br4 Pb2 Br5 172.78(3) 2 2 ?
Br4 Pb2 Br5 172.78(3) . . ?
Br4 Pb2 Br5 86.59(3) . 2 ?
Br4 Pb2 Br3 97.44(16) . 2 ?
Br4 Pb2 Br3 91.61(8) . . ?
Br4 Pb2 Br3 97.44(16) 2 . ?
Br4 Pb2 Br3 91.61(8) 2 2 ?
Br4 Pb2 Br2 85.35(15) 2 . ?
Br4 Pb2 Br2 86.26(8) . . ?
Br4 Pb2 Br2 85.35(15) . 2 ?
Br4 Pb2 Br2 86.26(8) 2 2 ?
Br5 Pb2 Br5 88.34(4) 2 . ?
Br3 Pb2 Br5 87.03(17) . 2 ?
Br3 Pb2 Br5 87.03(17) 2 . ?
Br3 Pb2 Br5 82.99(9) . . ?
Br3 Pb2 Br5 82.99(9) 2 2 ?
Br3 Pb2 Br3 166.1(3) . 2 ?
Br2 Pb2 Br5 89.54(10) . . ?
Br2 Pb2 Br5 99.75(16) 2 . ?
Br2 Pb2 Br2 167.1(3) 2 . ?
Pb2 Br5 Pb1 172.80(5) . 7 ?
Pb2 Br3 Pb1 155.4(4) . . ?
Pb1 Br2 Pb2 173.3(2) . . ?
C7 N1 H1 124.7 . . ?
C7 N1 C1 110.5(6) . . ?
C1 N1 H1 124.7 . . ?
C7 N2 H2 125.0 . . ?
C7 N2 C6 109.9(7) . . ?
C6 N2 H2 125.0 . . ?
N1 C7 C8 128.1(7) . . ?
N2 C7 N1 108.4(7) . . ?
N2 C7 C8 123.5(8) . . ?
C2 C3 H3 118.8 . . ?
C4 C3 H3 118.8 . . ?
C4 C3 C2 122.4(11) . . ?
C5 C6 N2 131.4(8) . . ?
C5 C6 C1 122.1(9) . . ?
C1 C6 N2 106.5(7) . . ?
C3 C2 H2A 122.2 . . ?
C1 C2 C3 115.6(9) . . ?
C1 C2 H2A 122.2 . . ?
C6 C5 H5 122.3 . . ?
C4 C5 C6 115.4(9) . . ?
C4 C5 H5 122.3 . . ?
C3 C4 C5 122.4(10) . . ?
C3 C4 H4 118.8 . . ?
C5 C4 H4 118.8 . . ?
C6 C1 N1 104.6(7) . . ?
C2 C1 N1 133.3(8) . . ?
C2 C1 C6 122.1(8) . . ?
C7 C8 H8AA 110.0 . . ?
C7 C8 H8AB 110.0 . . ?
C7 C8 H8BC 106.6 . . ?
C7 C8 H8BD 106.6 . . ?
C7 C8 H8CE 108.6 . . ?
C7 C8 H8CF 108.6 . . ?
H8AA C8 H8AB 108.4 . . ?
H8BC C8 H8BD 106.6 . . ?
H8CE C8 H8CF 107.5 . . ?
C9 C8 C7 108.6(13) . . ?
C9 C8 H8AA 110.0 . . ?
C9 C8 H8AB 110.0 . . ?
C10 C8 C7 123(2) . . ?
C10 C8 H8BC 106.6 . . ?
C10 C8 H8BD 106.6 . . ?
C11 C8 C7 114.8(17) . . ?
C11 C8 H8CE 108.6 . . ?
C11 C8 H8CF 108.6 . . ?
H3A N3 H3B 109.5 . . ?
H3A N3 H3C 109.5 . . ?
H3B N3 H3C 109.5 . . ?
C9 N3 H3A 109.5 . . ?
C9 N3 H3B 109.5 . . ?
C9 N3 H3C 109.5 . . ?
C8 C9 N3 101.0(18) . . ?
C8 C9 H9A 111.6 . . ?
C8 C9 H9B 111.6 . . ?
N3 C9 H9A 111.6 . . ?
N3 C9 H9B 111.6 . . ?
H9A C9 H9B 109.4 . . ?
H4A N4 H4B 109.5 . . ?
H4A N4 H4C 109.5 . . ?
H4B N4 H4C 109.5 . . ?
C10 N4 H4A 109.5 . . ?
C10 N4 H4B 109.5 . . ?
C10 N4 H4C 109.5 . . ?
C8 C10 N4 103.6(19) . . ?
C8 C10 H10A 111.0 . . ?
C8 C10 H10B 111.0 . . ?
N4 C10 H10A 111.0 . . ?
N4 C10 H10B 111.0 . . ?
H10A C10 H10B 109.0 . . ?
H5A N5 H5B 109.5 . . ?
H5A N5 H5C 109.5 . . ?
H5B N5 H5C 109.5 . . ?
C11 N5 H5A 109.5 . . ?
C11 N5 H5B 109.5 . . ?
C11 N5 H5C 109.5 . . ?
C8 C11 N5 109.5(18) . . ?
C8 C11 H11A 109.8 . . ?
C8 C11 H11B 109.8 . . ?
N5 C11 H11A 109.8 . . ?
N5 C11 H11B 109.8 . . ?
H11A C11 H11B 108.2 . . ?

loop_
_geom_bond_atom_site_label_1
_geom_bond_atom_site_label_2
_geom_bond_distance
_geom_bond_site_symmetry_2
_geom_bond_publ_flag
Pb1 Br5 3.1692(9) 8_556 ?
Pb1 Br5 3.1692(9) 7 ?
Pb1 Br1 2.8401(8) . ?
Pb1 Br1 2.8400(8) 2_655 ?
Pb1 Br3 3.114(3) 2_655 ?
Pb1 Br3 3.114(3) . ?
Pb1 Br2 3.0125(17) 2_655 ?
Pb1 Br2 3.0125(17) . ?
Pb2 Br4 2.8912(8) 2 ?
Pb2 Br4 2.8912(8) . ?
Pb2 Br5 3.1085(9) . ?
Pb2 Br5 3.1085(9) 2 ?
Pb2 Br3 3.055(2) . ?
Pb2 Br3 3.055(2) 2 ?
Pb2 Br2 3.0250(18) . ?
Pb2 Br2 3.0250(18) 2 ?
N1 H1 0.8600 . ?
N1 C7 1.315(10) . ?
N1 C1 1.405(10) . ?
N2 H2 0.8600 . ?
N2 C7 1.313(9) . ?
N2 C6 1.394(10) . ?
C7 C8 1.497(12) . ?
C3 H3 0.9300 . ?
C3 C2 1.381(13) . ?
C3 C4 1.365(14) . ?
C6 C5 1.379(11) . ?
C6 C1 1.381(11) . ?
C2 H2A 0.9300 . ?
C2 C1 1.366(12) . ?
C5 H5 0.9300 . ?
C5 C4 1.372(15) . ?
C4 H4 0.9300 . ?
C8 H8AA 0.9700 . ?
C8 H8AB 0.9700 . ?
C8 H8BC 0.9700 . ?
C8 H8BD 0.9700 . ?
C8 H8CE 0.9700 . ?
C8 H8CF 0.9700 . ?
C8 C9 1.489(19) . ?
C8 C10 1.486(19) . ?
C8 C11 1.484(19) . ?
N3 H3A 0.8900 . ?
N3 H3B 0.8900 . ?
N3 H3C 0.8900 . ?
N3 C9 1.51(2) . ?
C9 H9A 0.9700 . ?
C9 H9B 0.9700 . ?
N4 H4A 0.8900 . ?
N4 H4B 0.8900 . ?
N4 H4C 0.8900 . ?
N4 C10 1.50(2) . ?
C10 H10A 0.9700 . ?
C10 H10B 0.9700 . ?
N5 H5A 0.8900 . ?
N5 H5B 0.8900 . ?
N5 H5C 0.8900 . ?
N5 C11 1.50(2) . ?
C11 H11A 0.9700 . ?
C11 H11B 0.9700 . ?

loop_
_geom_torsion_atom_site_label_1
_geom_torsion_atom_site_label_2
_geom_torsion_atom_site_label_3
_geom_torsion_atom_site_label_4
_geom_torsion
_geom_torsion_site_symmetry_1
_geom_torsion_site_symmetry_2
_geom_torsion_site_symmetry_3
_geom_torsion_site_symmetry_4
_geom_torsion_publ_flag
N1 C7 C8 C9 -3(2) . . . . ?
N1 C7 C8 C10 15(2) . . . . ?
N1 C7 C8 C11 -21.4(18) . . . . ?
N2 C7 C8 C9 176(2) . . . . ?
N2 C7 C8 C10 -165.7(15) . . . . ?
N2 C7 C8 C11 157.6(14) . . . . ?
N2 C6 C5 C4 178.9(9) . . . . ?
N2 C6 C1 N1 1.1(8) . . . . ?
N2 C6 C1 C2 -178.6(8) . . . . ?
C7 N1 C1 C6 -1.8(9) . . . . ?
C7 N1 C1 C2 177.9(9) . . . . ?
C7 N2 C6 C5 179.9(9) . . . . ?
C7 N2 C6 C1 -0.1(9) . . . . ?
C7 C8 C9 N3 174.7(18) . . . . ?
C7 C8 C10 N4 -85(3) . . . . ?
C7 C8 C11 N5 100(2) . . . . ?
C3 C2 C1 N1 180.0(9) . . . . ?
C3 C2 C1 C6 -0.3(13) . . . . ?
C6 N2 C7 N1 -1.1(10) . . . . ?
C6 N2 C7 C8 179.8(8) . . . . ?
C6 C5 C4 C3 -0.1(15) . . . . ?
C2 C3 C4 C5 1.1(17) . . . . ?
C5 C6 C1 N1 -178.9(8) . . . . ?
C5 C6 C1 C2 1.4(13) . . . . ?
C4 C3 C2 C1 -0.9(15) . . . . ?
C1 N1 C7 N2 1.8(9) . . . . ?
C1 N1 C7 C8 -179.1(9) . . . . ?
C1 C6 C5 C4 -1.1(14) . . . . ?
